data_7707760
loop_
_publ_author_name
'Chan, Tek Long'
'Lu, Zhenpin'
'Xie, Zuowei'

_publ_section_title
;
 Synthesis and structure of metallacarboranes bearing carborane-fused
 cyclopentenyl and dicarbollyl-fused cyclopentene ligands.
;
_journal_issue 30
_journal_name_full 'Dalton transactions (Cambridge, England : 2003)'
_journal_page_first 10615
_journal_page_last 10620
_journal_paper_doi 10.1039/d1dt01592c
_journal_volume 50
_journal_year 2021
_chemical_formula_sum 'C11 H20 B9 Co'
_chemical_formula_weight 308.49
_space_group_IT_number 62
_space_group_name_Hall '-P 2ac 2n'
_space_group_name_H-M_alt 'P n m a'
_symmetry_cell_setting orthorhombic
_symmetry_space_group_name_H-M 'P n m a'
_atom_sites_solution_hydrogens geom
_atom_sites_solution_primary direct
_atom_sites_solution_secondary difmap
_audit_creation_method SHELXL-97
_audit_update_record
;
2021-04-14 deposited with the CCDC.	2021-06-29 downloaded from the CCDC.
;
_cell_angle_alpha 90.00
_cell_angle_beta 90.00
_cell_angle_gamma 90.00
_cell_formula_units_Z 4
_cell_length_a 13.1174(16)
_cell_length_b 7.5074(9)
_cell_length_c 15.2749(19)
_cell_measurement_reflns_used 109
_cell_measurement_temperature 296(2)
_cell_measurement_theta_max 15
_cell_measurement_theta_min 15
_cell_volume 1504.2(3)
_computing_cell_refinement 'BRUKER KAPPA APEXII DUO DIFFRACTOMETER'
_computing_data_collection 'BRUKER KAPPA APEXII DUO DIFFRACTOMETER'
_computing_data_reduction 'BRUKER KAPPA APEXII DUO DIFFRACTOMETER'
_computing_molecular_graphics 'SIEMENS SHELXTL'
_computing_publication_material 'SIEMENS SHELXTL'
_computing_structure_refinement 'SHELXL-97 (Sheldrick, 2008)'
_computing_structure_solution 'SHELXS-97 (Sheldrick, 2008)'
_diffrn_ambient_temperature 296(2)
_diffrn_measured_fraction_theta_full 0.995
_diffrn_measured_fraction_theta_max 0.995
_diffrn_measurement_device_type 'BRUKER KAPPA APEXII DUO DIFFRACTOMETER'
_diffrn_measurement_method 'PHI & OMEGA SCAN'
_diffrn_radiation_monochromator graphite
_diffrn_radiation_source 'fine-focus sealed tube'
_diffrn_radiation_type MoK\a
_diffrn_radiation_wavelength 0.71073
_diffrn_reflns_av_R_equivalents 0.0978
_diffrn_reflns_av_sigmaI/netI 0.0722
_diffrn_reflns_limit_h_max 15
_diffrn_reflns_limit_h_min -17
_diffrn_reflns_limit_k_max 7
_diffrn_reflns_limit_k_min -9
_diffrn_reflns_limit_l_max 20
_diffrn_reflns_limit_l_min -9
_diffrn_reflns_number 10906
_diffrn_reflns_theta_full 27.97
_diffrn_reflns_theta_max 27.97
_diffrn_reflns_theta_min 2.05
_exptl_absorpt_coefficient_mu 1.119
_exptl_absorpt_correction_T_max 0.7108
_exptl_absorpt_correction_T_min 0.5145
_exptl_absorpt_correction_type empirical
_exptl_crystal_colour orange
_exptl_crystal_density_diffrn 1.362
_exptl_crystal_density_method 'not measured'
_exptl_crystal_description block
_exptl_crystal_F_000 632
_exptl_crystal_size_max 0.50
_exptl_crystal_size_mid 0.40
_exptl_crystal_size_min 0.30
_refine_diff_density_max 0.549
_refine_diff_density_min -0.814
_refine_diff_density_rms 0.112
_refine_ls_extinction_method none
_refine_ls_goodness_of_fit_ref 1.201
_refine_ls_hydrogen_treatment riding
_refine_ls_matrix_type full
_refine_ls_number_parameters 109
_refine_ls_number_reflns 1938
_refine_ls_number_restraints 1
_refine_ls_restrained_S_all 1.204
_refine_ls_R_factor_all 0.0857
_refine_ls_R_factor_gt 0.0704
_refine_ls_shift/su_max 0.001
_refine_ls_shift/su_mean 0.000
_refine_ls_structure_factor_coef Fsqd
_refine_ls_weighting_details 'calc w=1/[\s^2^(Fo^2^)+(0.0309P)^2^+6.0336P] where P=(Fo^2^+2Fc^2^)/3'
_refine_ls_weighting_scheme calc
_refine_ls_wR_factor_gt 0.1811
_refine_ls_wR_factor_ref 0.1890
_reflns_number_gt 1557
_reflns_number_total 1938
_reflns_threshold_expression >2sigma(I)
_cod_data_source_file d1dt01592c2.cif
_cod_data_source_block 6
_cod_depositor_comments
;
The following automatic conversions were performed:

data item '_exptl_absorpt_correction_type' value 'Empirical' was
changed to 'empirical' in accordance with the
/home/data/users/saulius/crontab/automatic-downloads/rss-feeds/RSC/lib/dictionaries/cif_core.dic
dictionary named 'cif_core.dic' version 2.4.2 last updated on
2011-04-26.

data item '_symmetry_cell_setting' value 'Orthorhombic' was changed
to 'orthorhombic' in accordance with the
/home/data/users/saulius/crontab/automatic-downloads/rss-feeds/RSC/lib/dictionaries/cif_core.dic
dictionary named 'cif_core.dic' version 2.4.2 last updated on
2011-04-26.

Automatic conversion script
Id: cif_fix_values 7556 2019-12-06 15:28:31Z antanas 

 Adding full bibliography for 7707759--7707764.cif.
;
_cod_original_sg_symbol_H-M Pnma
_cod_database_code 7707760

loop_
_symmetry_equiv_pos_as_xyz
'x, y, z'
'-x+1/2, -y, z+1/2'
'-x, y+1/2, -z'
'x+1/2, -y+1/2, -z+1/2'
'-x, -y, -z'
'x-1/2, y, -z-1/2'
'x, -y-1/2, z'
'-x-1/2, y-1/2, z-1/2'

loop_
_atom_site_label
_atom_site_type_symbol
_atom_site_fract_x
_atom_site_fract_y
_atom_site_fract_z
_atom_site_U_iso_or_equiv
_atom_site_adp_type
_atom_site_occupancy
_atom_site_symmetry_multiplicity
_atom_site_calc_flag
_atom_site_refinement_flags
_atom_site_disorder_assembly
_atom_site_disorder_group
Co1 Co 0.83198(6) 0.7500 0.58226(5) 0.0269(3) Uani 1 2 d S . .
C1 C 0.6970(4) 0.8559(7) 0.5406(3) 0.0391(11) Uani 1 1 d . . .
C11 C 0.6362(5) 0.9139(12) 0.6206(4) 0.078(3) Uani 1 1 d D . .
C13 C 0.6426(11) 1.1201(14) 0.6372(9) 0.071(4) Uani 0.50 1 d PD . .
H13A H 0.6717 1.1774 0.5869 0.107 Uiso 0.50 1 calc PR . .
H13B H 0.6846 1.1426 0.6875 0.107 Uiso 0.50 1 calc PR . .
H13C H 0.5754 1.1663 0.6475 0.107 Uiso 0.50 1 calc PR . .
C14 C 0.8427(9) 0.7500 0.7178(6) 0.094(5) Uani 1 2 d S . .
H14 H 0.7881 0.7500 0.7567 0.112 Uiso 1 2 calc SR . .
C15 C 0.8876(8) 0.8921(11) 0.6858(6) 0.090(3) Uani 1 1 d . . .
H15 H 0.8705 1.0091 0.6994 0.107 Uiso 1 1 calc R . .
C16 C 0.9630(5) 0.8422(12) 0.6297(4) 0.084(3) Uani 1 1 d . . .
H16 H 1.0057 0.9168 0.5978 0.101 Uiso 1 1 calc R . .
B3 B 0.8017(5) 0.9423(8) 0.4909(4) 0.0425(14) Uani 1 1 d . . .
H3 H 0.8374 1.0703 0.5079 0.051 Uiso 1 1 calc R . .
B4 B 0.8729(6) 0.7500 0.4526(5) 0.044(2) Uani 1 2 d S . .
H4 H 0.9558 0.7500 0.4416 0.052 Uiso 1 2 calc SR . .
B5 B 0.6149(7) 0.7500 0.4686(6) 0.051(2) Uani 1 2 d S . .
H5 H 0.5312 0.7500 0.4727 0.061 Uiso 1 2 calc SR . .
B6 B 0.6819(6) 0.9383(9) 0.4379(4) 0.0502(16) Uani 1 1 d . . .
H6 H 0.6419 1.0633 0.4228 0.060 Uiso 1 1 calc R . .
B7 B 0.7901(5) 0.8683(10) 0.3814(4) 0.0509(16) Uani 1 1 d . . .
H7 H 0.8216 0.9474 0.3271 0.061 Uiso 1 1 calc R . .
B8 B 0.6763(7) 0.7500 0.3690(5) 0.046(2) Uani 1 2 d S . .
H8 H 0.6343 0.7500 0.3066 0.055 Uiso 1 2 calc SR . .
C12 C 0.6053(8) 0.7500 0.6592(7) 0.155(10) Uani 1 2 d S . .
H12 H 0.5651 0.7500 0.7094 0.186 Uiso 1 2 calc SR . .

loop_
_atom_site_aniso_label
_atom_site_aniso_U_11
_atom_site_aniso_U_22
_atom_site_aniso_U_33
_atom_site_aniso_U_23
_atom_site_aniso_U_13
_atom_site_aniso_U_12
Co1 0.0277(5) 0.0304(4) 0.0224(4) 0.000 -0.0010(3) 0.000
C1 0.038(2) 0.048(3) 0.031(2) -0.006(2) -0.0056(19) 0.016(2)
C11 0.065(4) 0.128(7) 0.041(3) -0.030(4) -0.006(3) 0.056(5)
C13 0.082(10) 0.069(8) 0.062(8) -0.025(7) 0.001(7) 0.033(8)
C14 0.059(7) 0.191(17) 0.031(5) 0.000 -0.014(4) 0.000
C15 0.118(8) 0.072(5) 0.079(5) -0.038(4) -0.062(6) 0.030(5)
C16 0.062(4) 0.134(7) 0.057(4) 0.038(4) -0.033(3) -0.056(4)
B3 0.058(4) 0.029(3) 0.041(3) 0.005(2) -0.011(3) -0.010(3)
B4 0.029(4) 0.070(6) 0.032(4) 0.000 0.006(3) 0.000
B5 0.034(4) 0.086(7) 0.032(4) 0.000 -0.009(3) 0.000
B6 0.066(4) 0.047(3) 0.038(3) 0.002(3) -0.015(3) 0.015(3)
B7 0.059(4) 0.062(4) 0.032(3) 0.015(3) -0.003(3) -0.014(3)
B8 0.053(5) 0.055(5) 0.030(4) 0.000 -0.008(4) 0.000
C12 0.030(5) 0.39(3) 0.040(6) 0.000 0.012(4) 0.000

loop_
_atom_type_symbol
_atom_type_description
_atom_type_scat_dispersion_real
_atom_type_scat_dispersion_imag
_atom_type_scat_source
C C 0.0033 0.0016 'International Tables Vol C Tables 4.2.6.8 and 6.1.1.4'
H H 0.0000 0.0000 'International Tables Vol C Tables 4.2.6.8 and 6.1.1.4'
B B 0.0013 0.0007 'International Tables Vol C Tables 4.2.6.8 and 6.1.1.4'
Co Co 0.3494 0.9721 'International Tables Vol C Tables 4.2.6.8 and 6.1.1.4'

loop_
_geom_angle_atom_site_label_1
_geom_angle_atom_site_label_2
_geom_angle_atom_site_label_3
_geom_angle
_geom_angle_site_symmetry_1
_geom_angle_site_symmetry_3
_geom_angle_publ_flag
C16 Co1 C16 40.7(5) 7_575 . ?
C16 Co1 C1 136.6(3) 7_575 7_575 ?
C16 Co1 C1 176.2(2) . 7_575 ?
C16 Co1 C1 176.2(2) 7_575 . ?
C16 Co1 C1 136.6(3) . . ?
C1 Co1 C1 45.8(3) 7_575 . ?
C16 Co1 C15 65.9(3) 7_575 . ?
C16 Co1 C15 39.4(3) . . ?
C1 Co1 C15 138.9(4) 7_575 . ?
C1 Co1 C15 110.3(3) . . ?
C16 Co1 C15 39.4(3) 7_575 7_575 ?
C16 Co1 C15 65.9(3) . 7_575 ?
C1 Co1 C15 110.3(3) 7_575 7_575 ?
C1 Co1 C15 138.9(4) . 7_575 ?
C15 Co1 C15 63.0(5) . 7_575 ?
C16 Co1 B3 99.8(3) 7_575 7_575 ?
C16 Co1 B3 131.4(3) . 7_575 ?
C1 Co1 B3 49.1(2) 7_575 7_575 ?
C1 Co1 B3 83.9(2) . 7_575 ?
C15 Co1 B3 164.9(3) . 7_575 ?
C15 Co1 B3 103.2(3) 7_575 7_575 ?
C16 Co1 B3 131.4(3) 7_575 . ?
C16 Co1 B3 99.8(3) . . ?
C1 Co1 B3 83.9(2) 7_575 . ?
C1 Co1 B3 49.1(2) . . ?
C15 Co1 B3 103.2(3) . . ?
C15 Co1 B3 165.0(3) 7_575 . ?
B3 Co1 B3 89.7(3) 7_575 . ?
C16 Co1 B4 97.2(3) 7_575 . ?
C16 Co1 B4 97.2(3) . . ?
C1 Co1 B4 85.8(3) 7_575 . ?
C1 Co1 B4 85.8(3) . . ?
C15 Co1 B4 130.8(4) . . ?
C15 Co1 B4 130.8(4) 7_575 . ?
B3 Co1 B4 52.6(2) 7_575 . ?
B3 Co1 B4 52.6(2) . . ?
C16 Co1 C14 65.0(4) 7_575 . ?
C16 Co1 C14 65.0(4) . . ?
C1 Co1 C14 111.7(3) 7_575 . ?
C1 Co1 C14 111.7(3) . . ?
C15 Co1 C14 37.2(3) . . ?
C15 Co1 C14 37.2(3) 7_575 . ?
B3 Co1 C14 133.90(18) 7_575 . ?
B3 Co1 C14 133.90(18) . . ?
B4 Co1 C14 160.9(4) . . ?
C11 C1 C1 106.6(4) . 7_575 ?
C11 C1 B6 125.2(5) . . ?
C1 C1 B6 111.4(3) 7_575 . ?
C11 C1 B3 132.3(5) . . ?
C1 C1 B3 112.5(3) 7_575 . ?
B6 C1 B3 62.7(4) . . ?
C11 C1 B5 108.4(5) . . ?
C1 C1 B5 62.7(2) 7_575 . ?
B6 C1 B5 60.5(4) . . ?
B3 C1 B5 113.2(4) . . ?
C11 C1 Co1 108.4(3) . . ?
C1 C1 Co1 67.09(15) 7_575 . ?
B6 C1 Co1 122.1(4) . . ?
B3 C1 Co1 65.6(3) . . ?
B5 C1 Co1 123.9(3) . . ?
C12 C11 C1 103.6(7) . . ?
C12 C11 C13 143.1(8) . . ?
C1 C11 C13 112.5(8) . . ?
C15 C14 C15 108.7(11) 7_575 . ?
C15 C14 Co1 70.1(5) 7_575 . ?
C15 C14 Co1 70.1(5) . . ?
C14 C15 C16 109.6(8) . . ?
C14 C15 Co1 72.7(5) . . ?
C16 C15 Co1 68.2(4) . . ?
C15 C16 C16 106.0(6) . 7_575 ?
C15 C16 Co1 72.4(4) . . ?
C16 C16 Co1 69.6(3) 7_575 . ?
C1 B3 B6 58.6(3) . . ?
C1 B3 B7 103.5(4) . . ?
B6 B3 B7 59.0(4) . . ?
C1 B3 B4 104.9(4) . . ?
B6 B3 B4 107.2(5) . . ?
B7 B3 B4 59.3(4) . . ?
C1 B3 Co1 65.3(2) . . ?
B6 B3 Co1 118.2(4) . . ?
B7 B3 Co1 116.1(4) . . ?
B4 B3 Co1 63.9(3) . . ?
B7 B4 B7 60.0(5) . 7_575 ?
B7 B4 B3 106.3(5) . 7_575 ?
B7 B4 B3 59.0(3) 7_575 7_575 ?
B7 B4 B3 59.0(3) . . ?
B7 B4 B3 106.3(5) 7_575 . ?
B3 B4 B3 105.2(6) 7_575 . ?
B7 B4 Co1 115.5(4) . . ?
B7 B4 Co1 115.5(4) 7_575 . ?
B3 B4 Co1 63.5(3) 7_575 . ?
B3 B4 Co1 63.5(3) . . ?
B8 B5 B6 61.5(4) . 7_575 ?
B8 B5 B6 61.5(4) . . ?
B6 B5 B6 109.7(7) 7_575 . ?
B8 B5 C1 105.7(6) . 7_575 ?
B6 B5 C1 58.7(3) 7_575 7_575 ?
B6 B5 C1 103.4(5) . 7_575 ?
B8 B5 C1 105.7(6) . . ?
B6 B5 C1 103.4(5) 7_575 . ?
B6 B5 C1 58.7(3) . . ?
C1 B5 C1 54.6(4) 7_575 . ?
C1 B6 B5 60.7(4) . . ?
C1 B6 B7 104.7(4) . . ?
B5 B6 B7 107.5(5) . . ?
C1 B6 B8 105.3(4) . . ?
B5 B6 B8 59.0(4) . . ?
B7 B6 B8 59.8(4) . . ?
C1 B6 B3 58.6(3) . . ?
B5 B6 B3 110.0(5) . . ?
B7 B6 B3 60.5(4) . . ?
B8 B6 B3 108.9(5) . . ?
B6 B7 B8 60.8(4) . . ?
B6 B7 B3 60.5(4) . . ?
B8 B7 B3 109.6(5) . . ?
B6 B7 B4 110.2(5) . . ?
B8 B7 B4 109.6(5) . . ?
B3 B7 B4 61.7(3) . . ?
B6 B7 B7 107.6(3) . 7_575 ?
B8 B7 B7 59.5(3) . 7_575 ?
B3 B7 B7 108.3(3) . 7_575 ?
B4 B7 B7 60.0(3) . 7_575 ?
B5 B8 B7 107.7(5) . . ?
B5 B8 B7 107.7(5) . 7_575 ?
B7 B8 B7 61.1(6) . 7_575 ?
B5 B8 B6 59.5(4) . 7_575 ?
B7 B8 B6 107.9(6) . 7_575 ?
B7 B8 B6 59.5(4) 7_575 7_575 ?
B5 B8 B6 59.5(4) . . ?
B7 B8 B6 59.5(4) . . ?
B7 B8 B6 107.9(6) 7_575 . ?
B6 B8 B6 106.5(6) 7_575 . ?
C11 C12 C11 119.6(8) . 7_575 ?

loop_
_geom_bond_atom_site_label_1
_geom_bond_atom_site_label_2
_geom_bond_distance
_geom_bond_site_symmetry_2
_geom_bond_publ_flag
Co1 C16 1.989(6) 7_575 ?
Co1 C16 1.989(6) . ?
Co1 C1 2.042(5) 7_575 ?
Co1 C1 2.042(5) . ?
Co1 C15 2.042(6) . ?
Co1 C15 2.043(6) 7_575 ?
Co1 B3 2.046(6) 7_575 ?
Co1 B3 2.046(6) . ?
Co1 B4 2.053(8) . ?
Co1 C14 2.075(10) . ?
C1 C11 1.523(7) . ?
C1 C1 1.590(11) 7_575 ?
C1 B6 1.698(8) . ?
C1 B3 1.698(8) . ?
C1 B5 1.732(9) . ?
C11 C12 1.423(9) . ?
C11 C13 1.571(9) . ?
C14 C15 1.313(12) 7_575 ?
C14 C15 1.313(12) . ?
C15 C16 1.361(12) . ?
C16 C16 1.384(18) 7_575 ?
B3 B6 1.768(9) . ?
B3 B7 1.769(9) . ?
B3 B4 1.816(8) . ?
B4 B7 1.775(10) . ?
B4 B7 1.775(10) 7_575 ?
B4 B3 1.816(8) 7_575 ?
B5 B8 1.721(13) . ?
B5 B6 1.729(9) 7_575 ?
B5 B6 1.729(9) . ?
B5 C1 1.732(9) 7_575 ?
B6 B7 1.742(10) . ?
B6 B8 1.765(8) . ?
B7 B8 1.748(11) . ?
B7 B7 1.777(15) 7_575 ?
B8 B7 1.748(11) 7_575 ?
B8 B6 1.765(8) 7_575 ?
C12 C11 1.423(9) 7_575 ?
